data_7100026
loop_
_publ_author_name
'Neil Robertson'
A.Kuni
'Stewart J. Clark'
'Hengbo Cui.'
'Wataru Fujita'
'Hayao Kobayahi'
'S.S. Staniland'
'Yoshikatsu Umezono'

_publ_section_title
;
A unique new multiband molecular conductor:
[BDTA][Ni(dmit)2]2
;
_journal_name_full 'Chemical Communications'
_journal_paper_doi 10.1039/b502783g
_journal_year 2005
_chemical_formula_moiety 'C9 H4 N0.50 Ni S11 '
_chemical_formula_sum 'C9 H4 N0.5 Ni S11'
_chemical_formula_weight 530.49
_space_group_IT_number 2
_space_group_name_Hall '-P 1'
_space_group_name_H-M_alt 'P -1'
_symmetry_cell_setting triclinic
_symmetry_Int_Tables_number 2
_symmetry_space_group_name_Hall '-P 1'
_symmetry_space_group_name_H-M 'P -1'
_cell_angle_alpha 99.707(5)
_cell_angle_beta 91.077(5)
_cell_angle_gamma 115.569(6)
_cell_formula_units_Z 2
_cell_length_a 6.454(4)
_cell_length_b 7.448(4)
_cell_length_c 19.603(10)
_cell_measurement_temperature 293.1
_cell_volume 833.5(8)
_exptl_crystal_density_diffrn 2.114
_cod_original_formula_sum 'C9 H4 N0.50 Ni S11 '
_cod_database_code 7100026

loop_
_symmetry_equiv_pos_site_id
_symmetry_equiv_pos_as_xyz
1 +X,+Y,+Z
2 -X,-Y,-Z

loop_
_atom_site_label
_atom_site_type_symbol
_atom_site_fract_x
_atom_site_fract_y
_atom_site_fract_z
_atom_site_U_iso_or_equiv
_atom_site_adp_type
_atom_site_occupancy
_atom_site_symmetry_multiplicity
_atom_site_calc_flag
_atom_site_refinement_flags
_atom_site_disorder_assembly
_atom_site_disorder_group
Ni(1) Ni 0.2017(4) 0.2731(4) 0.06086(12) 0.0263(4) Uani 1.00 1 d . . .
S(1) S 0.0083(5) 0.2525(6) -0.0335(2) 0.0339(12) Uani 1.00 1 d . . .
S(2) S 0.4623(6) 0.2255(6) 0.0045(2) 0.0308(11) Uani 1.00 1 d . . .
S(3) S 0.0991(5) 0.1985(6) -0.1834(2) 0.0341(11) Uani 1.00 1 d . . .
S(4) S 0.5196(6) 0.1677(6) -0.1487(2) 0.0377(12) Uani 1.00 1 d . . .
S(5) S 0.3707(7) 0.1337(7) -0.2964(2) 0.0557(13) Uani 1.00 1 d . . .
S(6) S -0.0549(5) 0.3343(6) 0.1163(2) 0.0341(11) Uani 1.00 1 d . . .
S(7) S 0.3900(5) 0.2853(5) 0.1553(2) 0.0304(11) Uani 1.00 1 d . . .
S(8) S -0.1094(6) 0.4039(6) 0.2704(2) 0.0408(12) Uani 1.00 1 d . . .
S(9) S 0.2852(6) 0.3400(6) 0.3056(2) 0.0427(12) Uani 1.00 1 d . . .
S(10) S 0.0161(9) 0.4230(8) 0.4180(2) 0.071(2) Uani 1.00 1 d . . .
S(11) S 0.311(2) 0.218(2) 0.5361(5) 0.064(3) Uiso 0.50 1 d P . .
S(12) S 0.163(2) -0.046(2) 0.4202(5) 0.062(3) Uiso 0.50 1 d P . .
N(1) N 0.378(5) 0.149(5) 0.470(2) 0.073(9) Uiso 0.50 1 d P . .
C(1) C 0.173(2) 0.219(2) -0.0956(7) 0.030(5) Uani 1.00 1 d . . .
C(2) C 0.371(2) 0.208(2) -0.0788(8) 0.034(4) Uani 1.00 1 d . . .
C(3) C 0.333(2) 0.164(2) -0.2156(8) 0.040(5) Uani 1.00 1 d . . .
C(4) C 0.036(2) 0.355(2) 0.2014(6) 0.022(4) Uani 1.00 1 d . . .
C(5) C 0.227(2) 0.331(2) 0.2167(6) 0.028(4) Uani 1.00 1 d . . .
C(6) C 0.063(2) 0.390(2) 0.3365(7) 0.037(5) Uani 1.00 1 d . . .
C(7) C -0.066(5) -0.088(7) 0.468(3) 0.0471 Uiso 0.50 1 d P . .
C(8) C -0.283(5) -0.265(5) 0.451(2) 0.0380 Uiso 0.50 1 d P . .
C(9) C -0.422(6) -0.219(6) 0.509(2) 0.0699 Uiso 0.50 1 d P . .
C(10) C -0.349(4) -0.075(4) 0.570(1) 0.0380 Uiso 0.50 1 d P . .
C(11) C -0.089(5) 0.103(5) 0.593(2) 0.0380 Uiso 0.50 1 d P . .
C(12) C 0.019(5) 0.064(7) 0.532(2) 0.0380 Uiso 0.50 1 d P . .

loop_
_atom_site_aniso_label
_atom_site_aniso_U_11
_atom_site_aniso_U_22
_atom_site_aniso_U_33
_atom_site_aniso_U_12
_atom_site_aniso_U_13
_atom_site_aniso_U_23
Ni(1) 0.0271(7) 0.0290(10) 0.0225(8) 0.0122(7) 0.0040(6) 0.0045(6)
S(1) 0.033(2) 0.049(3) 0.026(2) 0.023(2) 0.006(2) 0.010(2)
S(2) 0.031(2) 0.038(3) 0.029(3) 0.020(2) 0.006(2) 0.006(2)
S(3) 0.040(2) 0.042(3) 0.021(2) 0.018(2) 0.003(2) 0.006(2)
S(4) 0.041(2) 0.048(3) 0.028(2) 0.023(2) 0.014(2) 0.009(2)
S(5) 0.073(3) 0.066(3) 0.023(2) 0.026(2) 0.014(2) 0.005(2)
S(6) 0.031(2) 0.052(3) 0.024(2) 0.023(2) 0.002(2) 0.008(2)
S(7) 0.030(2) 0.039(3) 0.025(2) 0.019(2) 0.000(2) 0.005(2)
S(8) 0.046(2) 0.054(3) 0.030(2) 0.029(2) 0.011(2) 0.007(2)
S(9) 0.051(2) 0.060(3) 0.026(2) 0.031(2) 0.002(2) 0.013(2)
S(10) 0.108(4) 0.106(5) 0.021(2) 0.064(4) 0.025(2) 0.018(3)
C(1) 0.047(9) 0.010(8) 0.041(10) 0.018(7) 0.025(8) 0.005(7)
C(2) 0.042(8) 0.032(9) 0.028(9) 0.013(7) 0.004(7) 0.013(7)
C(3) 0.042(8) 0.034(10) 0.036(9) 0.005(7) 0.009(7) 0.014(8)
C(4) 0.030(7) 0.020(8) 0.017(7) 0.011(6) 0.009(6) 0.004(6)
C(5) 0.026(7) 0.029(9) 0.011(7) -0.004(6) -0.010(6) 0.002(6)
C(6) 0.056(9) 0.034(10) 0.031(10) 0.030(8) 0.006(7) 0.003(7)

loop_
_geom_bond_atom_site_label_1
_geom_bond_atom_site_label_2
_geom_bond_distance
_geom_bond_publ_flag
_geom_bond_site_symmetry_1
_geom_bond_site_symmetry_2
Ni(1) S(1) 2.157(4) ? . .
Ni(1) S(2) 2.151(5) ? . .
Ni(1) S(6) 2.164(5) ? . .
Ni(1) S(7) 2.163(4) ? . .
S(1) C(1) 1.69(1) ? . .
S(2) C(2) 1.69(2) ? . .
S(3) C(1) 1.74(1) ? . .
S(3) C(3) 1.75(2) ? . .
S(4) C(2) 1.75(2) ? . .
S(4) C(3) 1.75(2) ? . .
S(5) C(3) 1.60(2) ? . .
S(6) C(4) 1.72(1) ? . .
S(7) C(5) 1.70(1) ? . .
S(8) C(4) 1.74(1) ? . .
S(8) C(6) 1.74(2) ? . .
S(9) C(5) 1.76(1) ? . .
S(9) C(6) 1.72(2) ? . .
S(10) C(6) 1.63(1) ? . .
S(11) N(1) 1.46(3) ? . .
S(11) C(7) 1.44(3) ? . 55602
S(11) C(8) 0.49(4) ? . 55602
S(11) C(9) 1.15(4) ? . 55602
S(11) C(12) 1.72(3) ? . .
S(12) N(1) 1.65(3) ? . .
S(12) C(7) 1.71(4) ? . .
S(12) C(10) 1.14(2) ? . 55602
S(12) C(11) 0.51(2) ? . 55602
S(12) C(12) 1.50(4) ? . 55602
N(1) C(9) 0.57(5) ? . 55602
N(1) C(10) 0.84(4) ? . 55602
C(1) C(2) 1.35(2) ? . .
C(4) C(5) 1.36(2) ? . .
C(7) S(11) 1.44(3) ? . 55602
C(7) C(7) 1.56(6) ? . 55602
C(7) C(8) 1.43(4) ? . .
C(7) C(11) 1.60(6) ? . 55602
C(7) C(12) 1.45(6) ? . .
C(7) C(12) 0.28(4) ? . 55602
C(8) S(11) 0.49(4) ? . 55602
C(8) C(9) 1.54(5) ? . .
C(8) C(12) 1.69(4) ? . 55602
C(9) S(11) 1.15(4) ? . 55602
C(9) N(1) 0.57(4) ? . 55602
C(9) C(10) 1.38(4) ? . .
C(10) S(12) 1.14(2) ? . 55602
C(10) N(1) 0.84(4) ? . 55602
C(10) C(11) 1.62(3) ? . .
C(11) S(12) 0.51(3) ? . 55602
C(11) C(7) 1.60(6) ? . 55602
C(11) C(12) 1.45(5) ? . .
C(12) S(11) 1.72(3) ? . .
C(12) S(12) 1.50(4) ? . 55602
C(12) C(7) 1.45(6) ? . .
C(12) C(7) 0.28(4) ? . 55602
C(12) C(8) 1.69(4) ? . 55602
C(12) C(11) 1.45(5) ? . .
C(12) C(12) 1.38(6) ? . 55602
